data_7239235
loop_
_publ_author_name
'Kapdi, Anant R.'
'Karbelkar, Amruta'
'Naik, Minal'
'Pednekar, Suhas'
'Fischer, Christian'
'Schulzke, Carola'
'Tromp, Moniek'

_publ_section_title
;
 Efficient synthesis of coumarin-based tetra and pentacyclic rings using
 phospha-palladacycles
;
_journal_issue 43
_journal_name_full 'RSC Advances'
_journal_page_first 20905
_journal_paper_doi 10.1039/c3ra43821j
_journal_volume 3
_journal_year 2013
_chemical_formula_sum 'C13 H10 O3'
_chemical_formula_weight 214.21
_space_group_IT_number 2
_space_group_name_Hall '-P 1'
_space_group_name_H-M_alt 'P -1'
_symmetry_cell_setting triclinic
_symmetry_space_group_name_H-M 'P -1'
_atom_sites_solution_hydrogens geom
_atom_sites_solution_primary direct
_atom_sites_solution_secondary difmap
_audit_creation_method SHELXL-97
_cell_angle_alpha 74.24(3)
_cell_angle_beta 78.39(3)
_cell_angle_gamma 78.91(3)
_cell_formula_units_Z 2
_cell_length_a 7.3536(15)
_cell_length_b 7.5164(15)
_cell_length_c 9.6215(19)
_cell_measurement_reflns_used 5228
_cell_measurement_temperature 170(2)
_cell_measurement_theta_max 58.8
_cell_measurement_theta_min 6.7
_cell_volume 495.97(19)
_computing_structure_refinement 'SHELXL-97 (Sheldrick, 2008)'
_diffrn_ambient_temperature 170(2)
_diffrn_measured_fraction_theta_full 0.988
_diffrn_measured_fraction_theta_max 0.980
_diffrn_radiation_monochromator graphite
_diffrn_radiation_source 'fine-focus sealed tube'
_diffrn_radiation_type MoK\a
_diffrn_radiation_wavelength 0.71073
_diffrn_reflns_av_R_equivalents 0.0483
_diffrn_reflns_av_sigmaI/netI 0.0520
_diffrn_reflns_limit_h_max 8
_diffrn_reflns_limit_h_min -10
_diffrn_reflns_limit_k_max 10
_diffrn_reflns_limit_k_min -10
_diffrn_reflns_limit_l_max 13
_diffrn_reflns_limit_l_min -13
_diffrn_reflns_number 5228
_diffrn_reflns_theta_full 25.00
_diffrn_reflns_theta_max 29.16
_diffrn_reflns_theta_min 3.34
_exptl_absorpt_coefficient_mu 0.102
_exptl_absorpt_correction_T_max 0.9478
_exptl_absorpt_correction_T_min 0.8331
_exptl_absorpt_correction_type numerical
_exptl_absorpt_process_details 'face indexed'
_exptl_crystal_colour colourless
_exptl_crystal_density_diffrn 1.434
_exptl_crystal_density_method 'not measured'
_exptl_crystal_description block
_exptl_crystal_F_000 224
_exptl_crystal_size_max 0.36
_exptl_crystal_size_mid 0.16
_exptl_crystal_size_min 0.08
_refine_diff_density_max 0.224
_refine_diff_density_min -0.259
_refine_diff_density_rms 0.053
_refine_ls_extinction_method none
_refine_ls_goodness_of_fit_ref 1.089
_refine_ls_hydrogen_treatment mixed
_refine_ls_matrix_type full
_refine_ls_number_parameters 174
_refine_ls_number_reflns 2614
_refine_ls_number_restraints 0
_refine_ls_restrained_S_all 1.089
_refine_ls_R_factor_all 0.0995
_refine_ls_R_factor_gt 0.0558
_refine_ls_shift/su_max 0.000
_refine_ls_shift/su_mean 0.000
_refine_ls_structure_factor_coef Fsqd
_refine_ls_weighting_details 'calc w=1/[\s^2^(Fo^2^)+(0.0505P)^2^+0.2228P] where P=(Fo^2^+2Fc^2^)/3'
_refine_ls_weighting_scheme calc
_refine_ls_wR_factor_gt 0.1184
_refine_ls_wR_factor_ref 0.1416
_reflns_number_gt 1703
_reflns_number_total 2614
_reflns_threshold_expression >2\s(I)
_cod_data_source_file c3ra43821j.txt
_cod_data_source_block mnb74
_cod_original_cell_volume 495.97(17)
_cod_original_sg_symbol_H-M P-1
_cod_database_code 7239235

loop_
_symmetry_equiv_pos_as_xyz
'x, y, z'
'-x, -y, -z'

loop_
_atom_site_label
_atom_site_type_symbol
_atom_site_fract_x
_atom_site_fract_y
_atom_site_fract_z
_atom_site_U_iso_or_equiv
_atom_site_adp_type
_atom_site_occupancy
_atom_site_symmetry_multiplicity
_atom_site_calc_flag
_atom_site_refinement_flags
C1 C -0.4105(3) 1.0892(3) 0.1952(3) 0.0405(5) Uani 1 1 d .
H1A H -0.4339 1.0136 0.1339 0.061 Uiso 1 1 calc R
H1B H -0.4059 1.2181 0.1376 0.061 Uiso 1 1 calc R
H1C H -0.5119 1.0876 0.2789 0.061 Uiso 1 1 calc R
C2 C -0.2261(3) 1.0097(3) 0.2493(2) 0.0313(5) Uani 1 1 d .
C3 C -0.2202(3) 0.8825(3) 0.3847(2) 0.0307(4) Uani 1 1 d .
C4 C -0.0479(3) 0.8121(3) 0.4313(2) 0.0278(4) Uani 1 1 d .
C5 C 0.0179(3) 0.6873(3) 0.5595(2) 0.0268(4) Uani 1 1 d .
C6 C -0.0746(3) 0.5819(3) 0.6921(2) 0.0285(4) Uani 1 1 d .
C7 C 0.3216(4) 0.3787(4) 0.8981(3) 0.0400(5) Uani 1 1 d .
C8 C 0.2333(3) 0.4869(3) 0.7692(2) 0.0298(4) Uani 1 1 d .
C9 C 0.3234(3) 0.5792(3) 0.6414(2) 0.0303(4) Uani 1 1 d .
C10 C 0.2085(3) 0.6808(3) 0.5380(2) 0.0273(4) Uani 1 1 d .
C11 C 0.1144(3) 0.8701(3) 0.3407(2) 0.0284(4) Uani 1 1 d .
C12 C 0.1140(3) 0.9956(3) 0.2069(2) 0.0338(5) Uani 1 1 d .
C13 C -0.0589(3) 1.0645(3) 0.1632(2) 0.0347(5) Uani 1 1 d .
O1 O -0.2391(2) 0.5655(2) 0.72702(17) 0.0373(4) Uani 1 1 d .
O2 O 0.0436(2) 0.4869(2) 0.79408(15) 0.0316(3) Uani 1 1 d .
O3 O 0.27290(19) 0.7893(2) 0.40555(15) 0.0306(3) Uani 1 1 d .
H12 H 0.232(4) 1.036(4) 0.143(3) 0.040(7) Uiso 1 1 d .
H3 H -0.334(3) 0.843(3) 0.444(3) 0.034(6) Uiso 1 1 d .
H9 H 0.460(4) 0.571(3) 0.631(3) 0.037(6) Uiso 1 1 d .
H13 H -0.070(4) 1.158(4) 0.064(3) 0.050(7) Uiso 1 1 d .
H7A H 0.294(4) 0.246(4) 0.922(3) 0.058(8) Uiso 1 1 d .
H7B H 0.461(4) 0.374(4) 0.880(3) 0.050(7) Uiso 1 1 d .
H7C H 0.270(4) 0.437(4) 0.982(3) 0.066(9) Uiso 1 1 d .

loop_
_atom_site_aniso_label
_atom_site_aniso_U_11
_atom_site_aniso_U_22
_atom_site_aniso_U_33
_atom_site_aniso_U_23
_atom_site_aniso_U_13
_atom_site_aniso_U_12
C1 0.0356(12) 0.0436(13) 0.0466(13) -0.0122(11) -0.0165(10) -0.0040(10)
C2 0.0281(10) 0.0335(11) 0.0374(11) -0.0147(9) -0.0111(8) -0.0016(8)
C3 0.0255(10) 0.0345(11) 0.0355(11) -0.0136(9) -0.0060(8) -0.0044(8)
C4 0.0249(10) 0.0301(10) 0.0311(10) -0.0123(8) -0.0046(8) -0.0032(8)
C5 0.0252(9) 0.0293(10) 0.0278(9) -0.0100(8) -0.0036(7) -0.0048(7)
C6 0.0280(10) 0.0288(10) 0.0304(10) -0.0103(8) -0.0045(8) -0.0037(8)
C7 0.0400(13) 0.0429(14) 0.0345(11) -0.0033(10) -0.0107(10) -0.0032(10)
C8 0.0304(10) 0.0303(10) 0.0307(10) -0.0104(8) -0.0060(8) -0.0035(8)
C9 0.0255(10) 0.0351(11) 0.0329(10) -0.0107(9) -0.0073(8) -0.0037(8)
C10 0.0274(10) 0.0300(10) 0.0259(9) -0.0080(8) -0.0037(7) -0.0063(8)
C11 0.0233(9) 0.0347(11) 0.0293(10) -0.0095(8) -0.0077(7) -0.0032(8)
C12 0.0310(11) 0.0402(12) 0.0298(10) -0.0061(9) -0.0061(8) -0.0064(9)
C13 0.0360(11) 0.0381(12) 0.0327(11) -0.0104(9) -0.0100(9) -0.0045(9)
O1 0.0267(8) 0.0436(9) 0.0396(8) -0.0086(7) 0.0006(6) -0.0083(6)
O2 0.0278(7) 0.0349(8) 0.0308(7) -0.0062(6) -0.0035(6) -0.0052(6)
O3 0.0232(7) 0.0384(8) 0.0287(7) -0.0045(6) -0.0044(5) -0.0058(6)

loop_
_atom_type_symbol
_atom_type_description
_atom_type_scat_dispersion_real
_atom_type_scat_dispersion_imag
_atom_type_scat_source
C C 0.0033 0.0016 'International Tables Vol C Tables 4.2.6.8 and 6.1.1.4'
H H 0.0000 0.0000 'International Tables Vol C Tables 4.2.6.8 and 6.1.1.4'
O O 0.0106 0.0060 'International Tables Vol C Tables 4.2.6.8 and 6.1.1.4'

loop_
_geom_angle_atom_site_label_1
_geom_angle_atom_site_label_2
_geom_angle_atom_site_label_3
_geom_angle
C3 C2 C13 119.6(2)
C3 C2 C1 120.53(19)
C13 C2 C1 119.9(2)
C4 C3 C2 119.04(19)
C3 C4 C11 119.02(19)
C3 C4 C5 136.54(19)
C11 C4 C5 104.42(17)
C10 C5 C6 119.86(19)
C10 C5 C4 106.99(17)
C6 C5 C4 133.15(18)
O1 C6 O2 116.95(19)
O1 C6 C5 128.8(2)
O2 C6 C5 114.28(17)
C9 C8 O2 122.19(19)
C9 C8 C7 125.7(2)
O2 C8 C7 112.07(18)
C8 C9 C10 115.46(19)
O3 C10 C5 111.90(18)
O3 C10 C9 123.91(18)
C5 C10 C9 124.16(19)
C12 C11 O3 125.11(18)
C12 C11 C4 123.56(19)
O3 C11 C4 111.30(17)
C11 C12 C13 116.4(2)
C12 C13 C2 122.4(2)
C8 O2 C6 123.92(16)
C10 O3 C11 105.39(15)

loop_
_geom_bond_atom_site_label_1
_geom_bond_atom_site_label_2
_geom_bond_distance
C1 C2 1.507(3)
C2 C3 1.395(3)
C2 C13 1.402(3)
C3 C4 1.388(3)
C4 C11 1.396(3)
C4 C5 1.440(3)
C5 C10 1.368(3)
C5 C6 1.423(3)
C6 O1 1.210(2)
C6 O2 1.397(3)
C7 C8 1.481(3)
C8 C9 1.348(3)
C8 O2 1.367(2)
C9 C10 1.402(3)
C10 O3 1.362(2)
C11 C12 1.374(3)
C11 O3 1.389(2)
C12 C13 1.381(3)
